data_4124324
loop_
_publ_author_name
'Liang, Yufan'
'Fu, Gregory C.'

_publ_section_title
;
 Stereoconvergent Negishi Arylations of Racemic Secondary Alkyl
 Electrophiles: Differentiating between a CF3 and an Alkyl Group.
;
_journal_issue 30
_journal_name_full 'Journal of the American Chemical Society'
_journal_page_first 9523
_journal_page_last 9526
_journal_paper_doi 10.1021/jacs.5b04725
_journal_volume 137
_journal_year 2015
_chemical_absolute_configuration ad
_chemical_formula_moiety 'C22 H19 F3'
_chemical_formula_sum 'C22 H19 F3'
_chemical_formula_weight 340.37
_chemical_name_systematic
;
 ?
;
_space_group_crystal_system monoclinic
_space_group_IT_number 4
_space_group_name_Hall 'P 2yb'
_space_group_name_H-M_alt 'P 1 21 1'
_symmetry_space_group_name_Hall 'P 2yb'
_symmetry_space_group_name_H-M 'P 1 21 1'
_atom_sites_solution_hydrogens geom
_atom_sites_solution_primary direct
_audit_creation_date 2014-02-15
_audit_creation_method
;
Olex2 1.2
(compiled 2013.12.10 svn.r2850 for OlexSys, GUI svn.r4736)
;
_cell_angle_alpha 90
_cell_angle_beta 96.3784(11)
_cell_angle_gamma 90
_cell_formula_units_Z 2
_cell_length_a 11.0486(3)
_cell_length_b 5.4958(2)
_cell_length_c 14.1940(4)
_cell_measurement_reflns_used 9966
_cell_measurement_temperature 120(2)
_cell_measurement_theta_max 71.807
_cell_measurement_theta_min 3.133
_cell_volume 856.54(5)
_computing_molecular_graphics 'Olex2 (Dolomanov et al., 2009)'
_computing_publication_material 'Olex2 (Dolomanov et al., 2009)'
_computing_structure_refinement 'ShelXL (Sheldrick, 2008)'
_computing_structure_solution 'ShelXS (Sheldrick, 2008)'
_diffrn_ambient_temperature 120.15
_diffrn_measured_fraction_theta_full 0.999
_diffrn_measured_fraction_theta_max 0.998
_diffrn_radiation_type CuK\a
_diffrn_radiation_wavelength 1.54178
_diffrn_reflns_av_R_equivalents 0.0295
_diffrn_reflns_av_unetI/netI 0.0201
_diffrn_reflns_laue_measured_fraction_full 0.999
_diffrn_reflns_laue_measured_fraction_max 0.998
_diffrn_reflns_limit_h_max 13
_diffrn_reflns_limit_h_min -13
_diffrn_reflns_limit_k_max 6
_diffrn_reflns_limit_k_min -6
_diffrn_reflns_limit_l_max 17
_diffrn_reflns_limit_l_min -17
_diffrn_reflns_number 16914
_diffrn_reflns_point_group_measured_fraction_full 0.934
_diffrn_reflns_point_group_measured_fraction_max 0.930
_diffrn_reflns_theta_full 67.679
_diffrn_reflns_theta_max 71.808
_diffrn_reflns_theta_min 3.133
_exptl_absorpt_coefficient_mu 0.814
_exptl_absorpt_correction_T_max 0.8644
_exptl_absorpt_correction_T_min 0.7825
_exptl_absorpt_correction_type multi-scan
_exptl_absorpt_process_details
;
SADABS-2012/1 (Bruker,2012) was used for absorption correction.
wR2(int) was 0.0733 before and 0.0338 after correction.
The Ratio of minimum to maximum transmission is 0.9053.
The \l/2 correction factor is Not present.
;
_exptl_crystal_colour colourless
_exptl_crystal_colour_primary colourless
_exptl_crystal_density_diffrn 1.320
_exptl_crystal_description needle
_exptl_crystal_F_000 356
_exptl_crystal_size_max 0.161
_exptl_crystal_size_mid 0.036
_exptl_crystal_size_min 0.031
_refine_diff_density_max 0.218
_refine_diff_density_min -0.180
_refine_diff_density_rms 0.033
_refine_ls_abs_structure_details
;
 Flack x determined using 1238 quotients [(I+)-(I-)]/[(I+)+(I-)]
 (Parsons and Flack (2004), Acta Cryst. A60, s61).
;
_refine_ls_abs_structure_Flack 0.05(4)
_refine_ls_extinction_method none
_refine_ls_goodness_of_fit_ref 1.033
_refine_ls_hydrogen_treatment constr
_refine_ls_matrix_type full
_refine_ls_number_parameters 226
_refine_ls_number_reflns 3123
_refine_ls_number_restraints 1
_refine_ls_restrained_S_all 1.033
_refine_ls_R_factor_all 0.0286
_refine_ls_R_factor_gt 0.0282
_refine_ls_shift/su_max 0.001
_refine_ls_shift/su_mean 0.000
_refine_ls_structure_factor_coef Fsqd
_refine_ls_weighting_details
;
 w=1/[\s^2^(Fo^2^)+(0.0470P)^2^+0.1580P]
 where P=(Fo^2^+2Fc^2^)/3
;
_refine_ls_weighting_scheme calc
_refine_ls_wR_factor_gt 0.0776
_refine_ls_wR_factor_ref 0.0780
_reflns_Friedel_coverage 0.678
_reflns_friedel_fraction_full 0.854
_reflns_friedel_fraction_max 0.845
_reflns_number_gt 3079
_reflns_number_total 3123
_reflns_threshold_expression 'I > 2\s(I)'
_cod_data_source_file ja5b04725_si_001.cif
_cod_data_source_block crystal01
_cod_database_code 4124324
_shelxl_version_number 2013-2
_shelx_space_group_comment
;
The symmetry employed for this shelxl refinement is uniquely defined
by the following loop, which should always be used as a source of
symmetry information in preference to the above space-group names.
They are only intended as comments.
;
_shelx_estimated_absorpt_t_max 0.975
_shelx_estimated_absorpt_t_min 0.880
_olex2_refinement_description
;
1. Fixed Uiso
 At 1.2 times of:
  All C(H) groups, All C(H,H) groups
2.a Ternary CH refined with riding coordinates:
 C9(H9)
2.b Secondary CH2 refined with riding coordinates:
 C7(H7A,H7B), C8(H8A,H8B)
2.c Aromatic/amide H refined with riding coordinates:
 C1(H1), C2(H2), C3(H3), C4(H4), C5(H5), C12(H12), C13(H13), C15(H15),
 C16(H16), C18(H18), C19(H19), C20(H20), C21(H21), C22(H22)
;

loop_
_space_group_symop_operation_xyz
'x, y, z'
'-x, y+1/2, -z'

loop_
_atom_site_label
_atom_site_type_symbol
_atom_site_fract_x
_atom_site_fract_y
_atom_site_fract_z
_atom_site_U_iso_or_equiv
_atom_site_adp_type
_atom_site_occupancy
_atom_site_site_symmetry_order
_atom_site_calc_flag
_atom_site_refinement_flags_posn
F1 F 0.48281(9) 0.5608(2) 0.29054(8) 0.0364(3) Uani 1 1 d .
F2 F 0.55498(10) 0.3642(2) 0.17864(8) 0.0353(3) Uani 1 1 d .
F3 F 0.59390(10) 0.7458(2) 0.19801(8) 0.0334(3) Uani 1 1 d .
C1 C 0.68078(16) 0.3676(4) 0.57932(12) 0.0277(4) Uani 1 1 d .
H1 H 0.6168 0.2521 0.5681 0.033 Uiso 1 1 calc R
C2 C 0.67719(16) 0.5381(4) 0.65115(12) 0.0298(4) Uani 1 1 d .
H2 H 0.6107 0.5397 0.6882 0.036 Uiso 1 1 calc R
C3 C 0.77057(16) 0.7058(4) 0.66882(12) 0.0275(4) Uani 1 1 d .
H3 H 0.7679 0.8236 0.7175 0.033 Uiso 1 1 calc R
C4 C 0.86780(16) 0.7010(4) 0.61503(12) 0.0284(4) Uani 1 1 d .
H4 H 0.9327 0.8138 0.6276 0.034 Uiso 1 1 calc R
C5 C 0.87048(15) 0.5311(4) 0.54261(11) 0.0250(4) Uani 1 1 d .
H5 H 0.9372 0.5296 0.5058 0.030 Uiso 1 1 calc R
C6 C 0.77668(14) 0.3635(3) 0.52349(11) 0.0212(3) Uani 1 1 d .
C7 C 0.77624(15) 0.1825(3) 0.44324(12) 0.0236(4) Uani 1 1 d .
H7A H 0.7650 0.0168 0.4682 0.028 Uiso 1 1 calc R
H7B H 0.8563 0.1872 0.4182 0.028 Uiso 1 1 calc R
C8 C 0.67591(15) 0.2328(3) 0.36206(11) 0.0225(3) Uani 1 1 d .
H8A H 0.5960 0.2345 0.3875 0.027 Uiso 1 1 calc R
H8B H 0.6747 0.0993 0.3151 0.027 Uiso 1 1 calc R
C9 C 0.69388(14) 0.4755(3) 0.31217(11) 0.0209(3) Uani 1 1 d .
H9 H 0.7027 0.6050 0.3619 0.025 Uiso 1 1 calc R
C10 C 0.58219(16) 0.5359(4) 0.24460(12) 0.0252(4) Uani 1 1 d .
C11 C 0.80765(14) 0.4830(3) 0.26031(11) 0.0199(3) Uani 1 1 d .
C12 C 0.82964(16) 0.3054(3) 0.19479(13) 0.0262(4) Uani 1 1 d .
H12 H 0.7744 0.1734 0.1834 0.031 Uiso 1 1 calc R
C13 C 0.93155(16) 0.3184(3) 0.14566(13) 0.0265(4) Uani 1 1 d .
H13 H 0.9442 0.1952 0.1009 0.032 Uiso 1 1 calc R
C14 C 1.01560(14) 0.5072(3) 0.16029(11) 0.0198(3) Uani 1 1 d .
C15 C 0.99395(16) 0.6825(3) 0.22771(13) 0.0271(4) Uani 1 1 d .
H15 H 1.0502 0.8122 0.2406 0.033 Uiso 1 1 calc R
C16 C 0.89149(16) 0.6704(3) 0.27635(13) 0.0263(4) Uani 1 1 d .
H16 H 0.8787 0.7929 0.3214 0.032 Uiso 1 1 calc R
C17 C 1.12515(15) 0.5188(3) 0.10729(11) 0.0217(4) Uani 1 1 d .
C18 C 1.14947(19) 0.3363(4) 0.04407(15) 0.0346(4) Uani 1 1 d .
H18 H 1.0947 0.2033 0.0337 0.042 Uiso 1 1 calc R
C19 C 1.2520(2) 0.3444(4) -0.00429(15) 0.0384(5) Uani 1 1 d .
H19 H 1.2663 0.2177 -0.0472 0.046 Uiso 1 1 calc R
C20 C 1.33309(16) 0.5346(4) 0.00962(13) 0.0317(4) Uani 1 1 d .
H20 H 1.4037 0.5395 -0.0229 0.038 Uiso 1 1 calc R
C21 C 1.31027(18) 0.7173(5) 0.07127(15) 0.0383(5) Uani 1 1 d .
H21 H 1.3654 0.8499 0.0811 0.046 Uiso 1 1 calc R
C22 C 1.20724(17) 0.7101(4) 0.11946(14) 0.0335(4) Uani 1 1 d .
H22 H 1.1929 0.8388 0.1615 0.040 Uiso 1 1 calc R

loop_
_atom_site_aniso_label
_atom_site_aniso_U_11
_atom_site_aniso_U_22
_atom_site_aniso_U_33
_atom_site_aniso_U_23
_atom_site_aniso_U_13
_atom_site_aniso_U_12
F1 0.0257(5) 0.0475(8) 0.0374(6) 0.0032(6) 0.0096(4) 0.0102(5)
F2 0.0315(5) 0.0392(7) 0.0330(5) -0.0106(5) -0.0070(4) 0.0041(5)
F3 0.0351(6) 0.0323(6) 0.0323(5) 0.0082(5) 0.0018(4) 0.0064(5)
C1 0.0286(8) 0.0297(10) 0.0251(8) -0.0031(8) 0.0047(7) -0.0052(8)
C2 0.0284(8) 0.0368(12) 0.0250(8) -0.0037(8) 0.0068(6) 0.0009(9)
C3 0.0332(9) 0.0281(10) 0.0204(8) -0.0040(7) -0.0008(6) 0.0048(8)
C4 0.0289(9) 0.0292(10) 0.0258(8) -0.0005(8) -0.0024(7) -0.0045(8)
C5 0.0244(8) 0.0296(10) 0.0211(7) 0.0021(7) 0.0025(6) -0.0004(8)
C6 0.0257(8) 0.0198(9) 0.0176(7) 0.0023(7) 0.0003(6) 0.0037(7)
C7 0.0306(8) 0.0188(9) 0.0219(8) 0.0003(6) 0.0043(6) 0.0027(7)
C8 0.0268(8) 0.0207(9) 0.0205(7) -0.0022(7) 0.0042(6) -0.0008(7)
C9 0.0239(7) 0.0199(9) 0.0191(7) -0.0032(6) 0.0036(6) 0.0011(6)
C10 0.0264(8) 0.0251(9) 0.0246(8) -0.0010(7) 0.0051(6) 0.0044(7)
C11 0.0227(7) 0.0200(9) 0.0169(7) -0.0001(6) 0.0017(6) 0.0023(7)
C12 0.0274(8) 0.0250(10) 0.0266(8) -0.0077(7) 0.0047(7) -0.0044(7)
C13 0.0306(8) 0.0243(10) 0.0254(8) -0.0098(7) 0.0061(7) -0.0016(7)
C14 0.0238(8) 0.0196(9) 0.0156(7) 0.0038(6) 0.0003(6) 0.0031(7)
C15 0.0309(8) 0.0192(9) 0.0322(9) -0.0046(7) 0.0077(7) -0.0040(7)
C16 0.0334(9) 0.0192(9) 0.0272(8) -0.0069(7) 0.0079(7) -0.0002(7)
C17 0.0240(7) 0.0240(9) 0.0165(7) 0.0056(7) -0.0002(6) 0.0042(7)
C18 0.0410(10) 0.0268(10) 0.0389(10) -0.0055(9) 0.0173(8) -0.0028(9)
C19 0.0460(11) 0.0327(11) 0.0404(10) -0.0032(9) 0.0216(9) 0.0033(10)
C20 0.0260(8) 0.0432(12) 0.0267(8) 0.0103(8) 0.0065(6) 0.0076(9)
C21 0.0304(9) 0.0469(13) 0.0382(10) -0.0014(10) 0.0069(8) -0.0093(9)
C22 0.0322(9) 0.0372(12) 0.0320(9) -0.0076(9) 0.0078(7) -0.0050(9)

loop_
_atom_type_symbol
_atom_type_description
_atom_type_scat_dispersion_real
_atom_type_scat_dispersion_imag
_atom_type_scat_source
C C 0.0181 0.0091 'International Tables Vol C Tables 4.2.6.8 and 6.1.1.4'
H H 0.0000 0.0000 'International Tables Vol C Tables 4.2.6.8 and 6.1.1.4'
F F 0.0727 0.0534 'International Tables Vol C Tables 4.2.6.8 and 6.1.1.4'

loop_
_geom_angle_atom_site_label_1
_geom_angle_atom_site_label_2
_geom_angle_atom_site_label_3
_geom_angle
C2 C1 C6 120.97(16)
C3 C2 C1 120.03(16)
C2 C3 C4 119.65(17)
C3 C4 C5 120.10(17)
C6 C5 C4 120.80(15)
C1 C6 C7 120.04(15)
C5 C6 C1 118.43(15)
C5 C6 C7 121.52(15)
C6 C7 C8 112.91(14)
C7 C8 C9 112.59(14)
C10 C9 C8 110.19(14)
C10 C9 C11 110.23(13)
C11 C9 C8 113.71(13)
F1 C10 C9 111.55(14)
F2 C10 F1 106.19(15)
F2 C10 F3 106.70(13)
F2 C10 C9 113.11(14)
F3 C10 F1 106.23(15)
F3 C10 C9 112.58(15)
C12 C11 C9 121.26(15)
C16 C11 C9 120.77(14)
C16 C11 C12 117.96(15)
C11 C12 C13 120.75(16)
C12 C13 C14 121.83(16)
C13 C14 C15 116.98(15)
C13 C14 C17 121.35(15)
C15 C14 C17 121.65(15)
C16 C15 C14 121.17(16)
C11 C16 C15 121.28(16)
C18 C17 C14 121.23(16)
C22 C17 C14 121.62(15)
C22 C17 C18 117.14(16)
C19 C18 C17 121.47(19)
C20 C19 C18 120.45(19)
C21 C20 C19 118.95(17)
C20 C21 C22 120.7(2)
C17 C22 C21 121.30(19)

loop_
_geom_bond_atom_site_label_1
_geom_bond_atom_site_label_2
_geom_bond_distance
F1 C10 1.3449(19)
F2 C10 1.340(2)
F3 C10 1.343(2)
C1 C2 1.388(3)
C1 C6 1.392(2)
C2 C3 1.386(3)
C3 C4 1.386(2)
C4 C5 1.391(3)
C5 C6 1.390(3)
C6 C7 1.512(2)
C7 C8 1.533(2)
C8 C9 1.533(2)
C9 C10 1.513(2)
C9 C11 1.526(2)
C11 C12 1.388(2)
C11 C16 1.387(2)
C12 C13 1.391(2)
C13 C14 1.392(2)
C14 C15 1.397(2)
C14 C17 1.496(2)
C15 C16 1.391(2)
C17 C18 1.392(3)
C17 C22 1.387(3)
C18 C19 1.389(3)
C19 C20 1.377(3)
C20 C21 1.373(3)
C21 C22 1.392(3)
